data_4133797
loop_
_publ_author_name
'Jiang, Yan-Long'
'Yu, Hai-Xin'
'Li, Yong'
'Qu, Pei'
'Han, Yi-Xin'
'Chen, Jia-Hua'
'Yang, Zhen'

_publ_section_title
;
 Asymmetric Total Synthesis of Pre-schisanartanin C.
;
_journal_name_full 'Journal of the American Chemical Society'
_journal_paper_doi 10.1021/jacs.9b11872
_journal_year 2019
_chemical_absolute_configuration rm
_chemical_formula_moiety 'C29 H39 F O5'
_chemical_formula_sum 'C29 H39 F O5'
_chemical_formula_weight 486.60
_space_group_crystal_system orthorhombic
_space_group_IT_number 19
_space_group_name_Hall 'P 2ac 2ab'
_space_group_name_H-M_alt 'P 21 21 21'
_atom_sites_solution_hydrogens geom
_atom_sites_solution_primary dual
_audit_creation_date 2019-06-24
_audit_creation_method
;
Olex2 1.2
(compiled 2018.05.29 svn.r3508 for OlexSys, GUI svn.r5506)
;
_cell_angle_alpha 90
_cell_angle_beta 90
_cell_angle_gamma 90
_cell_formula_units_Z 8
_cell_length_a 10.7910(3)
_cell_length_b 20.3109(8)
_cell_length_c 26.9659(9)
_cell_measurement_reflns_used 7231
_cell_measurement_temperature 180.00(10)
_cell_measurement_theta_max 23.3140
_cell_measurement_theta_min 2.4320
_cell_volume 5910.2(3)
_computing_molecular_graphics 'Olex2 (Dolomanov et al., 2009)'
_computing_publication_material 'Olex2 (Dolomanov et al., 2009)'
_computing_structure_refinement 'ShelXL (Sheldrick, 2015)'
_computing_structure_solution 'ShelXT (Sheldrick, 2015)'
_diffrn_ambient_temperature 180.00(10)
_diffrn_measured_fraction_theta_full 0.998
_diffrn_measured_fraction_theta_max 0.998
_diffrn_measurement_device 'four-circle diffractometer'
_diffrn_measurement_device_type 'XtaLAB AFC12 (RINC): Kappa single'
_diffrn_radiation_type MoK\a
_diffrn_radiation_wavelength 0.71073
_diffrn_reflns_av_R_equivalents 0.0318
_diffrn_reflns_av_unetI/netI 0.0580
_diffrn_reflns_Laue_measured_fraction_full 0.998
_diffrn_reflns_Laue_measured_fraction_max 0.998
_diffrn_reflns_limit_h_max 13
_diffrn_reflns_limit_h_min -12
_diffrn_reflns_limit_k_max 25
_diffrn_reflns_limit_k_min -25
_diffrn_reflns_limit_l_max 33
_diffrn_reflns_limit_l_min -31
_diffrn_reflns_number 27988
_diffrn_reflns_point_group_measured_fraction_full 0.941
_diffrn_reflns_point_group_measured_fraction_max 0.936
_diffrn_reflns_theta_full 25.242
_diffrn_reflns_theta_max 26.370
_diffrn_reflns_theta_min 2.143
_exptl_absorpt_coefficient_mu 0.077
_exptl_absorpt_correction_T_max 1.00000
_exptl_absorpt_correction_T_min 0.19162
_exptl_absorpt_correction_type multi-scan
_exptl_absorpt_process_details
;
CrysAlisPro 1.171.39.29a (Rigaku Oxford Diffraction, 2015)
Empirical absorption correction using spherical harmonics,
 implemented in SCALE3 ABSPACK scaling algorithm.
;
_exptl_crystal_colour colourless
_exptl_crystal_density_diffrn 1.094
_exptl_crystal_description rod-like
_exptl_crystal_F_000 2096
_exptl_crystal_size_max 0.56
_exptl_crystal_size_mid 0.19
_exptl_crystal_size_min 0.16
_refine_diff_density_max 0.372
_refine_diff_density_min -0.371
_refine_diff_density_rms 0.058
_refine_ls_abs_structure_details
;
 Flack x determined using 2410 quotients [(I+)-(I-)]/[(I+)+(I-)]
 (Parsons, Flack and Wagner, Acta Cryst. B69 (2013) 249-259).
;
_refine_ls_abs_structure_Flack 0.5(4)
_refine_ls_extinction_method none
_refine_ls_goodness_of_fit_ref 1.032
_refine_ls_hydrogen_treatment constr
_refine_ls_matrix_type full
_refine_ls_number_parameters 637
_refine_ls_number_reflns 11333
_refine_ls_number_restraints 0
_refine_ls_restrained_S_all 1.032
_refine_ls_R_factor_all 0.1077
_refine_ls_R_factor_gt 0.0771
_refine_ls_shift/su_max 0.000
_refine_ls_shift/su_mean 0.000
_refine_ls_structure_factor_coef Fsqd
_refine_ls_weighting_details 'w=1/[\s^2^(Fo^2^)+(0.1423P)^2^+0.5958P] where P=(Fo^2^+2Fc^2^)/3'
_refine_ls_weighting_scheme calc
_refine_ls_wR_factor_gt 0.2062
_refine_ls_wR_factor_ref 0.2259
_reflns_Friedel_coverage 0.700
_reflns_Friedel_fraction_full 0.871
_reflns_Friedel_fraction_max 0.861
_reflns_number_gt 7850
_reflns_number_total 11333
_reflns_threshold_expression 'I > 2\s(I)'
_cod_data_source_file ja9b11872_si_005.cif
_cod_data_source_block 3_sq
_cod_database_code 4133797
_shelx_shelxl_version_number 2018/3
_shelx_space_group_comment
;
The symmetry employed for this shelxl refinement is uniquely defined
by the following loop, which should always be used as a source of
symmetry information in preference to the above space-group names.
They are only intended as comments.
;
_shelx_estimated_absorpt_t_max 0.988
_shelx_estimated_absorpt_t_min 0.958
_olex2_refinement_description
;
1. Fixed Uiso
 At 1.2 times of:
  All C(H) groups, All C(H,H) groups
 At 1.5 times of:
  All C(H,H,H) groups, All O(H) groups
2. Uiso/Uaniso restraints and constraints
Uanis(C39) = Uanis(C38)
3.a Ternary CH refined with riding coordinates:
 C9(H9), C17(H17), C18(H18), C23(H23), C24(H24), C38(H38), C46(H46), C47(H47),
 C52(H52), C53(H53)
3.b Secondary CH2 refined with riding coordinates:
 C7(H7a,H7b), C8(H8a,H8b), C14(H14a,H14b), C15(H15a,H15b), C21(H21a,H21b),
 C22(H22a,H22b), C25(H25a,H25b), C36(H36a,H36b), C37(H37a,H37b), C43(H43a,H43b),
  C44(H44a,H44b), C50(H50a,H50b), C51(H51a,H51b), C54(H54a,H54b)
3.c Aromatic/amide H refined with riding coordinates:
 C2(H2a), C3(H3a), C5(H5), C6(H6), C11(H11), C31(H31), C32(H32), C34(H34),
 C35(H35), C40(H40)
3.d Idealised Me refined as rotating group:
 C10(H10a,H10b,H10c), C13(H13a,H13b,H13c), C28(H28a,H28b,H28c), C29(H29a,H29b,
 H29c), C39(H39a,H39b,H39c), C42(H42a,H42b,H42c), C57(H57a,H57b,H57c), C58(H58a,
 H58b,H58c)
3.e Idealised tetrahedral OH refined as rotating group:
 O2(H2), O3(H3), O7(H7), O8(H8)
3.f :
 C20(H20), C49(H49)
;
_olex2_submission_special_instructions 'No special instructions were received'

loop_
_space_group_symop_operation_xyz
'x, y, z'
'-x+1/2, -y, z+1/2'
'-x, y+1/2, -z+1/2'
'x+1/2, -y+1/2, -z'

loop_
_atom_site_label
_atom_site_type_symbol
_atom_site_fract_x
_atom_site_fract_y
_atom_site_fract_z
_atom_site_U_iso_or_equiv
_atom_site_adp_type
_atom_site_occupancy
_atom_site_site_symmetry_order
_atom_site_calc_flag
_atom_site_refinement_flags_posn
F1 F 0.0413(4) 0.4535(2) 0.5745(2) 0.0983(14) Uani 1 1 d .
O1 O 0.6043(4) 0.5164(2) 0.60388(16) 0.0700(12) Uani 1 1 d .
O2 O 0.5097(3) 0.69563(16) 0.77529(13) 0.0435(8) Uani 1 1 d .
H2 H 0.582901 0.703951 0.783874 0.065 Uiso 1 1 calc GR
O3 O 0.2712(3) 0.6946(2) 0.79712(15) 0.0625(11) Uani 1 1 d .
H3 H 0.335440 0.717636 0.799980 0.094 Uiso 1 1 calc GR
O4 O 0.8189(3) 0.50495(19) 0.72757(17) 0.0592(10) Uani 1 1 d .
O5 O 0.7018(3) 0.41881(17) 0.74785(15) 0.0515(9) Uani 1 1 d .
C1 C 0.4213(6) 0.4562(4) 0.5807(2) 0.0642(17) Uani 1 1 d .
C2 C 0.3509(7) 0.5041(4) 0.6048(3) 0.0730(19) Uani 1 1 d .
H2A H 0.391024 0.538358 0.622619 0.088 Uiso 1 1 calc R
C3 C 0.2249(6) 0.5019(4) 0.6030(3) 0.0745(19) Uani 1 1 d .
H3A H 0.177954 0.534508 0.619832 0.089 Uiso 1 1 calc R
C4 C 0.1657(7) 0.4540(3) 0.5776(3) 0.0685(17) Uani 1 1 d .
C5 C 0.2314(8) 0.4057(4) 0.5542(3) 0.077(2) Uani 1 1 d .
H5 H 0.189468 0.371654 0.536775 0.092 Uiso 1 1 calc R
C6 C 0.3570(8) 0.4066(3) 0.5560(2) 0.072(2) Uani 1 1 d .
H6 H 0.402300 0.372568 0.540091 0.087 Uiso 1 1 calc R
C7 C 0.5608(7) 0.4587(4) 0.5813(3) 0.082(2) Uani 1 1 d .
H7A H 0.593122 0.420030 0.599468 0.098 Uiso 1 1 calc R
H7B H 0.592171 0.456570 0.546844 0.098 Uiso 1 1 calc R
C8 C 0.7327(7) 0.5234(4) 0.5980(3) 0.078(2) Uani 1 1 d .
H8A H 0.753220 0.525639 0.562274 0.094 Uiso 1 1 calc R
H8B H 0.775382 0.484581 0.612266 0.094 Uiso 1 1 calc R
C9 C 0.7770(6) 0.5847(4) 0.6234(3) 0.080(2) Uani 1 1 d .
H9 H 0.748808 0.582366 0.658720 0.096 Uiso 1 1 calc R
C10 C 0.9184(7) 0.5825(6) 0.6236(4) 0.105(3) Uani 1 1 d .
H10A H 0.946983 0.556260 0.651902 0.158 Uiso 1 1 calc GR
H10B H 0.951081 0.627345 0.626355 0.158 Uiso 1 1 calc GR
H10C H 0.947818 0.562435 0.592739 0.158 Uiso 1 1 calc GR
C11 C 0.7235(6) 0.6462(4) 0.6014(2) 0.074(2) Uani 1 1 d .
H11 H 0.727857 0.649689 0.566280 0.089 Uiso 1 1 calc R
C12 C 0.6709(6) 0.6963(4) 0.6248(3) 0.0653(17) Uani 1 1 d .
C13 C 0.6290(8) 0.7555(4) 0.5976(3) 0.092(2) Uani 1 1 d .
H13A H 0.684981 0.792294 0.604766 0.138 Uiso 1 1 calc GR
H13B H 0.544775 0.767004 0.608116 0.138 Uiso 1 1 calc GR
H13C H 0.629439 0.746464 0.561912 0.138 Uiso 1 1 calc GR
C14 C 0.6486(5) 0.6947(3) 0.6802(2) 0.0553(14) Uani 1 1 d .
H14A H 0.639494 0.740208 0.692884 0.066 Uiso 1 1 calc R
H14B H 0.720496 0.674250 0.697042 0.066 Uiso 1 1 calc R
C15 C 0.5290(4) 0.6545(2) 0.69191(19) 0.0426(11) Uani 1 1 d .
H15A H 0.456657 0.680251 0.680273 0.051 Uiso 1 1 calc R
H15B H 0.531428 0.613325 0.672327 0.051 Uiso 1 1 calc R
C16 C 0.5079(4) 0.6367(2) 0.74553(17) 0.0333(10) Uani 1 1 d .
C17 C 0.3756(4) 0.6059(2) 0.75123(17) 0.0355(10) Uani 1 1 d .
H17 H 0.360660 0.580357 0.720111 0.043 Uiso 1 1 calc R
C18 C 0.2750(4) 0.6603(3) 0.7522(2) 0.0456(12) Uani 1 1 d .
H18 H 0.291208 0.692120 0.724695 0.055 Uiso 1 1 calc R
C19 C 0.1509(4) 0.6310(3) 0.7454(2) 0.0518(14) Uani 1 1 d .
C20 C 0.0542(5) 0.6067(3) 0.7397(3) 0.0661(17) Uani 1 1 d .
H20 H -0.024647 0.586810 0.735080 0.079 Uiso 1 1 calc R
C21 C 0.3552(4) 0.5570(3) 0.79405(19) 0.0468(13) Uani 1 1 d .
H21A H 0.405744 0.571261 0.822754 0.056 Uiso 1 1 calc R
H21B H 0.267077 0.558948 0.804190 0.056 Uiso 1 1 calc R
C22 C 0.3880(5) 0.4857(3) 0.7817(2) 0.0491(13) Uani 1 1 d .
H22A H 0.351128 0.474081 0.749238 0.059 Uiso 1 1 calc R
H22B H 0.350756 0.456419 0.807041 0.059 Uiso 1 1 calc R
C23 C 0.5279(4) 0.4732(2) 0.77970(19) 0.0419(11) Uani 1 1 d .
H23 H 0.560555 0.479818 0.814043 0.050 Uiso 1 1 calc R
C24 C 0.5974(4) 0.5195(2) 0.74655(17) 0.0332(10) Uani 1 1 d .
H24 H 0.553840 0.520415 0.713824 0.040 Uiso 1 1 calc R
C25 C 0.6099(4) 0.5904(2) 0.76450(18) 0.0359(10) Uani 1 1 d .
H25A H 0.691308 0.607754 0.753717 0.043 Uiso 1 1 calc R
H25B H 0.608744 0.590691 0.801208 0.043 Uiso 1 1 calc R
C26 C 0.7196(4) 0.4834(3) 0.7393(2) 0.0456(12) Uani 1 1 d .
C27 C 0.5713(5) 0.4051(2) 0.7627(2) 0.0476(13) Uani 1 1 d .
C28 C 0.5754(7) 0.3547(3) 0.8023(3) 0.0731(18) Uani 1 1 d .
H28A H 0.607032 0.313271 0.788647 0.110 Uiso 1 1 calc GR
H28B H 0.491831 0.347793 0.815492 0.110 Uiso 1 1 calc GR
H28C H 0.630219 0.369730 0.828989 0.110 Uiso 1 1 calc GR
C29 C 0.5051(6) 0.3788(3) 0.7168(2) 0.0600(15) Uani 1 1 d .
H29A H 0.498640 0.413852 0.692008 0.090 Uiso 1 1 calc GR
H29B H 0.421901 0.363782 0.726018 0.090 Uiso 1 1 calc GR
H29C H 0.552246 0.341858 0.703026 0.090 Uiso 1 1 calc GR
F2 F -0.0604(6) 0.7857(4) 0.6198(3) 0.156(3) Uani 1 1 d .
O6 O 0.3285(7) 0.6132(4) 0.5058(3) 0.120(2) Uani 1 1 d .
O7 O 0.4632(3) 0.28426(19) 0.47477(11) 0.0450(8) Uani 1 1 d .
H7 H 0.538090 0.282595 0.483237 0.068 Uiso 1 1 calc GR
O8 O 0.2279(3) 0.2364(2) 0.48648(11) 0.0543(10) Uani 1 1 d .
H8 H 0.300868 0.235783 0.497351 0.081 Uiso 1 1 calc GR
O9 O 0.7646(3) 0.27854(18) 0.32026(13) 0.0480(9) Uani 1 1 d .
O10 O 0.6783(3) 0.19435(17) 0.28043(12) 0.0408(8) Uani 1 1 d .
C30 C 0.2487(10) 0.6931(5) 0.5619(3) 0.099(3) Uani 1 1 d .
C31 C 0.2464(10) 0.7250(7) 0.6046(3) 0.128(4) Uani 1 1 d .
H31 H 0.320037 0.724219 0.623956 0.153 Uiso 1 1 calc R
C32 C 0.1485(10) 0.7588(9) 0.6234(4) 0.156(6) Uani 1 1 d .
H32 H 0.157760 0.785129 0.652322 0.187 Uiso 1 1 calc R
C33 C 0.0429(10) 0.7545(6) 0.6015(3) 0.108(3) Uani 1 1 d .
C34 C 0.0241(11) 0.7207(5) 0.5569(4) 0.118(3) Uani 1 1 d .
H34 H -0.053713 0.719013 0.540418 0.142 Uiso 1 1 calc R
C35 C 0.1302(13) 0.6897(6) 0.5389(4) 0.127(4) Uani 1 1 d .
H35 H 0.122962 0.664637 0.509265 0.152 Uiso 1 1 calc R
C36 C 0.3567(11) 0.6621(6) 0.5393(4) 0.126(4) Uani 1 1 d .
H36A H 0.406051 0.696363 0.522190 0.151 Uiso 1 1 calc R
H36B H 0.409019 0.643218 0.565875 0.151 Uiso 1 1 calc R
C37 C 0.4299(12) 0.5929(5) 0.4754(3) 0.124(4) Uani 1 1 d .
H37A H 0.499826 0.578048 0.496316 0.148 Uiso 1 1 calc R
H37B H 0.458670 0.630240 0.454712 0.148 Uiso 1 1 calc R
C38 C 0.3859(11) 0.5372(6) 0.4426(4) 0.129(3) Uani 1 1 d .
H38 H 0.372750 0.496897 0.463303 0.154 Uiso 1 1 calc R
C39 C 0.2679(11) 0.5539(5) 0.4158(4) 0.129(3) Uani 1 1 d .
H39A H 0.202944 0.564022 0.440032 0.193 Uiso 1 1 calc GR
H39B H 0.242166 0.516245 0.395527 0.193 Uiso 1 1 calc GR
H39C H 0.281731 0.592168 0.394441 0.193 Uiso 1 1 calc GR
C40 C 0.4906(9) 0.5239(3) 0.4042(3) 0.094(3) Uani 1 1 d .
H40 H 0.508554 0.559258 0.382309 0.113 Uiso 1 1 calc R
C41 C 0.5561(9) 0.4716(3) 0.3979(3) 0.087(2) Uani 1 1 d .
C42 C 0.6499(12) 0.4648(5) 0.3572(4) 0.148(5) Uani 1 1 d .
H42A H 0.608734 0.469744 0.325051 0.221 Uiso 1 1 calc GR
H42B H 0.688839 0.421324 0.359174 0.221 Uiso 1 1 calc GR
H42C H 0.713330 0.499001 0.360891 0.221 Uiso 1 1 calc GR
C43 C 0.5392(6) 0.4102(3) 0.4290(2) 0.0582(15) Uani 1 1 d .
H43A H 0.510733 0.422867 0.462571 0.070 Uiso 1 1 calc R
H43B H 0.620064 0.387571 0.432516 0.070 Uiso 1 1 calc R
C44 C 0.4452(5) 0.3625(3) 0.4060(2) 0.0504(13) Uani 1 1 d .
H44A H 0.360939 0.378305 0.414312 0.060 Uiso 1 1 calc R
H44B H 0.453862 0.364753 0.369465 0.060 Uiso 1 1 calc R
C45 C 0.4549(4) 0.2905(2) 0.42156(16) 0.0351(10) Uani 1 1 d .
C46 C 0.3342(4) 0.2535(2) 0.40534(15) 0.0310(9) Uani 1 1 d .
H46 H 0.311992 0.271382 0.371947 0.037 Uiso 1 1 calc R
C47 C 0.2248(4) 0.2714(3) 0.44003(16) 0.0412(11) Uani 1 1 d .
H47 H 0.228256 0.319658 0.447116 0.049 Uiso 1 1 calc R
C48 C 0.1055(5) 0.2566(3) 0.41626(18) 0.0480(13) Uani 1 1 d .
C49 C 0.0129(5) 0.2481(4) 0.3960(2) 0.0687(19) Uani 1 1 d .
H49 H -0.063429 0.241097 0.379258 0.082 Uiso 1 1 calc R
C50 C 0.3428(4) 0.1783(2) 0.39908(17) 0.0364(10) Uani 1 1 d .
H50A H 0.405170 0.160772 0.422580 0.044 Uiso 1 1 calc R
H50B H 0.261813 0.158316 0.407511 0.044 Uiso 1 1 calc R
C51 C 0.3788(4) 0.1580(2) 0.34611(17) 0.0354(10) Uani 1 1 d .
H51A H 0.360151 0.110673 0.341496 0.043 Uiso 1 1 calc R
H51B H 0.327640 0.183131 0.322237 0.043 Uiso 1 1 calc R
C52 C 0.5143(4) 0.1698(2) 0.33471(15) 0.0285(9) Uani 1 1 d .
H52 H 0.563273 0.140853 0.357403 0.034 Uiso 1 1 calc R
C53 C 0.5581(4) 0.2411(2) 0.34375(15) 0.0291(9) Uani 1 1 d .
H53 H 0.498241 0.271936 0.327568 0.035 Uiso 1 1 calc R
C54 C 0.5721(4) 0.2606(2) 0.39808(16) 0.0355(10) Uani 1 1 d .
H54A H 0.640432 0.292850 0.400905 0.043 Uiso 1 1 calc R
H54B H 0.596043 0.221053 0.417322 0.043 Uiso 1 1 calc R
C55 C 0.6782(4) 0.2423(2) 0.31508(17) 0.0358(10) Uani 1 1 d .
C56 C 0.5590(4) 0.1560(2) 0.28221(17) 0.0358(10) Uani 1 1 d .
C57 C 0.5950(5) 0.0845(3) 0.2738(2) 0.0520(14) Uani 1 1 d .
H57A H 0.630454 0.079574 0.240578 0.078 Uiso 1 1 calc GR
H57B H 0.521299 0.056587 0.276831 0.078 Uiso 1 1 calc GR
H57C H 0.656399 0.071259 0.298673 0.078 Uiso 1 1 calc GR
C58 C 0.4778(5) 0.1824(3) 0.24135(18) 0.0527(14) Uani 1 1 d .
H58A H 0.468366 0.230142 0.245277 0.079 Uiso 1 1 calc GR
H58B H 0.396165 0.161382 0.243046 0.079 Uiso 1 1 calc GR
H58C H 0.515939 0.172964 0.209155 0.079 Uiso 1 1 calc GR

loop_
_atom_site_aniso_label
_atom_site_aniso_U_11
_atom_site_aniso_U_22
_atom_site_aniso_U_33
_atom_site_aniso_U_23
_atom_site_aniso_U_13
_atom_site_aniso_U_12
F1 0.079(3) 0.089(3) 0.127(4) 0.001(3) 0.004(3) -0.025(2)
O1 0.058(2) 0.082(3) 0.070(3) -0.019(3) 0.004(2) 0.028(2)
O2 0.0316(16) 0.0356(17) 0.063(2) -0.0244(16) -0.0042(15) -0.0028(15)
O3 0.0342(18) 0.067(3) 0.087(3) -0.039(2) 0.0068(19) 0.0006(19)
O4 0.0282(17) 0.049(2) 0.100(3) -0.014(2) 0.0067(18) 0.0022(17)
O5 0.0426(19) 0.0323(17) 0.080(2) -0.0111(19) -0.0048(18) 0.0047(16)
C1 0.077(4) 0.073(4) 0.043(3) 0.000(3) 0.002(3) 0.020(4)
C2 0.081(5) 0.062(4) 0.076(4) -0.024(4) 0.001(3) 0.019(4)
C3 0.063(4) 0.062(4) 0.099(5) -0.021(4) 0.006(4) 0.012(3)
C4 0.081(5) 0.054(4) 0.070(4) 0.006(3) 0.015(4) -0.008(4)
C5 0.096(6) 0.066(4) 0.069(4) 0.001(4) 0.018(4) -0.028(4)
C6 0.126(7) 0.040(3) 0.052(3) -0.006(3) 0.032(4) 0.005(4)
C7 0.102(6) 0.077(5) 0.066(4) -0.024(4) 0.009(4) 0.034(5)
C8 0.069(4) 0.101(6) 0.065(4) -0.012(4) 0.007(3) 0.033(4)
C9 0.057(4) 0.120(7) 0.062(4) -0.001(4) 0.006(3) 0.022(4)
C10 0.072(5) 0.140(8) 0.104(6) 0.019(6) 0.000(4) 0.019(5)
C11 0.060(4) 0.104(6) 0.059(4) 0.006(4) 0.015(3) 0.007(4)
C12 0.049(3) 0.073(4) 0.074(4) 0.011(4) 0.018(3) -0.003(3)
C13 0.095(5) 0.086(5) 0.095(5) 0.014(5) 0.001(4) 0.000(5)
C14 0.042(3) 0.060(4) 0.063(3) -0.006(3) 0.006(2) -0.012(3)
C15 0.032(2) 0.038(3) 0.057(3) -0.010(2) -0.001(2) 0.000(2)
C16 0.0249(19) 0.029(2) 0.046(2) -0.016(2) -0.0008(18) -0.0027(18)
C17 0.0244(19) 0.036(2) 0.046(3) -0.016(2) -0.0003(19) 0.0026(19)
C18 0.030(2) 0.038(3) 0.069(3) -0.017(3) 0.005(2) 0.003(2)
C19 0.029(2) 0.040(3) 0.086(4) -0.015(3) -0.003(2) 0.004(2)
C20 0.029(3) 0.061(4) 0.108(5) -0.013(4) -0.005(3) -0.002(3)
C21 0.032(2) 0.057(3) 0.051(3) -0.004(3) 0.012(2) 0.002(2)
C22 0.037(2) 0.046(3) 0.065(3) 0.006(3) 0.010(2) -0.012(2)
C23 0.037(2) 0.040(3) 0.048(3) -0.001(2) 0.002(2) -0.005(2)
C24 0.0237(19) 0.032(2) 0.044(2) -0.007(2) -0.0018(19) -0.0028(18)
C25 0.026(2) 0.034(2) 0.048(3) -0.013(2) -0.0038(19) -0.0071(19)
C26 0.031(2) 0.045(3) 0.061(3) -0.015(3) -0.003(2) 0.004(2)
C27 0.038(2) 0.036(3) 0.069(3) 0.000(3) -0.005(2) -0.002(2)
C28 0.089(5) 0.040(3) 0.090(5) 0.007(3) -0.001(4) 0.014(3)
C29 0.061(3) 0.028(2) 0.091(4) -0.018(3) -0.003(3) -0.007(3)
F2 0.112(4) 0.203(7) 0.154(5) -0.053(5) 0.011(4) 0.016(5)
O6 0.135(5) 0.108(5) 0.117(5) -0.037(4) 0.000(4) 0.010(4)
O7 0.0353(16) 0.066(2) 0.0338(16) -0.0107(16) 0.0000(13) -0.0016(18)
O8 0.0428(18) 0.085(3) 0.0354(17) 0.0053(19) 0.0074(15) 0.003(2)
O9 0.0296(16) 0.050(2) 0.064(2) -0.0026(19) 0.0066(15) -0.0144(16)
O10 0.0283(15) 0.0480(19) 0.0460(17) -0.0069(16) 0.0109(14) -0.0041(15)
C30 0.117(7) 0.091(6) 0.088(6) -0.008(5) 0.004(6) -0.008(6)
C31 0.100(7) 0.212(13) 0.071(5) -0.041(7) -0.014(5) 0.009(8)
C32 0.091(7) 0.280(18) 0.096(6) -0.047(9) -0.013(6) 0.004(9)
C33 0.108(7) 0.130(8) 0.086(5) -0.010(6) -0.008(5) 0.006(6)
C34 0.115(8) 0.107(7) 0.132(8) -0.026(7) -0.001(6) 0.013(6)
C35 0.173(11) 0.124(9) 0.083(6) 0.003(6) -0.022(7) -0.013(9)
C36 0.142(9) 0.146(10) 0.090(6) -0.033(7) 0.012(6) -0.025(8)
C37 0.192(11) 0.093(6) 0.086(5) -0.036(5) 0.035(7) -0.002(7)
C38 0.153(7) 0.110(5) 0.123(6) -0.034(5) -0.020(5) 0.055(5)
C39 0.153(7) 0.110(5) 0.123(6) -0.034(5) -0.020(5) 0.055(5)
C40 0.160(8) 0.044(4) 0.077(4) 0.001(3) 0.019(5) -0.005(5)
C41 0.126(7) 0.053(4) 0.081(5) -0.020(4) 0.036(5) -0.030(4)
C42 0.200(12) 0.107(7) 0.136(8) -0.038(7) 0.111(8) -0.070(8)
C43 0.056(3) 0.043(3) 0.075(4) -0.015(3) 0.000(3) -0.006(3)
C44 0.047(3) 0.043(3) 0.062(3) -0.014(3) 0.003(3) 0.004(2)
C45 0.035(2) 0.035(2) 0.035(2) -0.009(2) -0.0017(19) 0.000(2)
C46 0.028(2) 0.037(2) 0.028(2) -0.0003(19) 0.0038(17) 0.000(2)
C47 0.035(2) 0.052(3) 0.037(2) -0.004(2) 0.004(2) 0.003(2)
C48 0.035(3) 0.070(4) 0.039(2) 0.003(3) 0.013(2) 0.005(3)
C49 0.033(3) 0.117(6) 0.057(3) 0.003(4) 0.003(2) -0.004(3)
C50 0.030(2) 0.041(3) 0.039(2) -0.001(2) 0.0074(19) -0.008(2)
C51 0.028(2) 0.032(2) 0.046(3) -0.006(2) 0.0032(19) -0.005(2)
C52 0.0215(18) 0.029(2) 0.035(2) -0.0026(18) 0.0030(16) -0.0049(17)
C53 0.0244(19) 0.026(2) 0.037(2) -0.0009(18) -0.0006(17) 0.0011(18)
C54 0.025(2) 0.041(3) 0.041(2) -0.007(2) -0.0053(18) -0.0005(19)
C55 0.026(2) 0.040(2) 0.042(2) 0.006(2) 0.0025(18) -0.003(2)
C56 0.024(2) 0.040(3) 0.043(2) -0.008(2) 0.0066(18) -0.006(2)
C57 0.037(3) 0.049(3) 0.070(3) -0.018(3) 0.012(2) 0.003(2)
C58 0.045(3) 0.075(4) 0.037(3) -0.011(3) 0.001(2) 0.002(3)

loop_
_atom_type_symbol
_atom_type_description
_atom_type_scat_dispersion_real
_atom_type_scat_dispersion_imag
_atom_type_scat_source
C C 0.0033 0.0016 'International Tables Vol C Tables 4.2.6.8 and 6.1.1.4'
H H 0.0000 0.0000 'International Tables Vol C Tables 4.2.6.8 and 6.1.1.4'
F F 0.0171 0.0103 'International Tables Vol C Tables 4.2.6.8 and 6.1.1.4'
O O 0.0106 0.0060 'International Tables Vol C Tables 4.2.6.8 and 6.1.1.4'

loop_
_geom_angle_atom_site_label_1
_geom_angle_atom_site_label_2
_geom_angle_atom_site_label_3
_geom_angle
C7 O1 C8 111.5(5)
C16 O2 H2 109.5
C18 O3 H3 109.5
C26 O5 C27 111.3(4)
C2 C1 C7 121.1(7)
C6 C1 C2 117.1(6)
C6 C1 C7 121.8(6)
C1 C2 H2A 119.9
C3 C2 C1 120.3(7)
C3 C2 H2A 119.9
C2 C3 H3A 119.5
C4 C3 C2 121.0(7)
C4 C3 H3A 119.5
F1 C4 C3 120.6(7)
F1 C4 C5 118.9(7)
C3 C4 C5 120.4(7)
C4 C5 H5 120.3
C6 C5 C4 119.4(7)
C6 C5 H5 120.3
C1 C6 H6 119.1
C5 C6 C1 121.7(6)
C5 C6 H6 119.1
O1 C7 C1 111.6(5)
O1 C7 H7A 109.3
O1 C7 H7B 109.3
C1 C7 H7A 109.3
C1 C7 H7B 109.3
H7A C7 H7B 108.0
O1 C8 H8A 109.6
O1 C8 H8B 109.6
O1 C8 C9 110.3(5)
H8A C8 H8B 108.1
C9 C8 H8A 109.6
C9 C8 H8B 109.6
C8 C9 H9 107.4
C8 C9 C10 107.2(7)
C10 C9 H9 107.4
C11 C9 C8 112.8(6)
C11 C9 H9 107.4
C11 C9 C10 114.2(7)
C9 C10 H10A 109.5
C9 C10 H10B 109.5
C9 C10 H10C 109.5
H10A C10 H10B 109.5
H10A C10 H10C 109.5
H10B C10 H10C 109.5
C9 C11 H11 116.0
C12 C11 C9 127.9(6)
C12 C11 H11 116.0
C11 C12 C13 121.2(6)
C11 C12 C14 121.5(6)
C13 C12 C14 117.3(6)
C12 C13 H13A 109.5
C12 C13 H13B 109.5
C12 C13 H13C 109.5
H13A C13 H13B 109.5
H13A C13 H13C 109.5
H13B C13 H13C 109.5
C12 C14 H14A 109.7
C12 C14 H14B 109.7
C12 C14 C15 110.0(5)
H14A C14 H14B 108.2
C15 C14 H14A 109.7
C15 C14 H14B 109.7
C14 C15 H15A 108.2
C14 C15 H15B 108.2
H15A C15 H15B 107.3
C16 C15 C14 116.4(4)
C16 C15 H15A 108.2
C16 C15 H15B 108.2
O2 C16 C15 109.4(4)
O2 C16 C17 106.8(3)
O2 C16 C25 108.2(3)
C15 C16 C17 109.1(4)
C15 C16 C25 111.0(4)
C25 C16 C17 112.1(4)
C16 C17 H17 105.8
C18 C17 C16 110.9(4)
C18 C17 H17 105.8
C21 C17 C16 117.5(4)
C21 C17 H17 105.8
C21 C17 C18 110.3(4)
O3 C18 C17 113.0(4)
O3 C18 H18 109.0
O3 C18 C19 106.4(4)
C17 C18 H18 109.0
C19 C18 C17 110.3(4)
C19 C18 H18 109.0
C20 C19 C18 178.5(6)
C19 C20 H20 180.0
C17 C21 H21A 108.6
C17 C21 H21B 108.6
H21A C21 H21B 107.6
C22 C21 C17 114.5(4)
C22 C21 H21A 108.6
C22 C21 H21B 108.6
C21 C22 H22A 109.0
C21 C22 H22B 109.0
C21 C22 C23 113.1(4)
H22A C22 H22B 107.8
C23 C22 H22A 109.0
C23 C22 H22B 109.0
C22 C23 H23 107.0
C24 C23 C22 114.2(4)
C24 C23 H23 107.0
C24 C23 C27 103.6(4)
C27 C23 C22 117.5(4)
C27 C23 H23 107.0
C23 C24 H24 107.7
C23 C24 C25 116.6(4)
C23 C24 C26 102.0(4)
C25 C24 H24 107.7
C26 C24 H24 107.7
C26 C24 C25 114.8(4)
C16 C25 H25A 108.7
C16 C25 H25B 108.7
C24 C25 C16 114.1(3)
C24 C25 H25A 108.7
C24 C25 H25B 108.7
H25A C25 H25B 107.6
O4 C26 O5 121.9(5)
O4 C26 C24 129.1(5)
O5 C26 C24 108.9(4)
O5 C27 C23 101.5(4)
O5 C27 C29 106.9(4)
C28 C27 O5 107.1(5)
C28 C27 C23 114.7(5)
C28 C27 C29 111.0(5)
C29 C27 C23 114.6(4)
C27 C28 H28A 109.5
C27 C28 H28B 109.5
C27 C28 H28C 109.5
H28A C28 H28B 109.5
H28A C28 H28C 109.5
H28B C28 H28C 109.5
C27 C29 H29A 109.5
C27 C29 H29B 109.5
C27 C29 H29C 109.5
H29A C29 H29B 109.5
H29A C29 H29C 109.5
H29B C29 H29C 109.5
C36 O6 C37 114.5(8)
C45 O7 H7 109.5
C47 O8 H8 109.5
C55 O10 C56 110.5(3)
C31 C30 C35 112.8(10)
C31 C30 C36 126.2(10)
C35 C30 C36 121.0(9)
C30 C31 H31 117.0
C30 C31 C32 126.0(10)
C32 C31 H31 117.0
C31 C32 H32 120.6
C33 C32 C31 118.9(11)
C33 C32 H32 120.6
F2 C33 C34 114.7(9)
C32 C33 F2 121.4(10)
C32 C33 C34 123.9(11)
C33 C34 H34 123.2
C35 C34 C33 113.7(10)
C35 C34 H34 123.2
C30 C35 H35 117.8
C34 C35 C30 124.4(10)
C34 C35 H35 117.8
O6 C36 C30 114.1(9)
O6 C36 H36A 108.7
O6 C36 H36B 108.7
C30 C36 H36A 108.7
C30 C36 H36B 108.7
H36A C36 H36B 107.6
O6 C37 H37A 110.1
O6 C37 H37B 110.1
O6 C37 C38 108.1(10)
H37A C37 H37B 108.4
C38 C37 H37A 110.1
C38 C37 H37B 110.1
C37 C38 H38 109.4
C37 C38 C40 106.9(10)
C39 C38 C37 112.2(9)
C39 C38 H38 109.4
C39 C38 C40 109.5(9)
C40 C38 H38 109.4
C38 C39 H39A 109.5
C38 C39 H39B 109.5
C38 C39 H39C 109.5
H39A C39 H39B 109.5
H39A C39 H39C 109.5
H39B C39 H39C 109.5
C38 C40 H40 115.5
C41 C40 C38 129.0(8)
C41 C40 H40 115.5
C40 C41 C42 122.9(8)
C40 C41 C43 122.8(7)
C42 C41 C43 114.3(7)
C41 C42 H42A 109.5
C41 C42 H42B 109.5
C41 C42 H42C 109.5
H42A C42 H42B 109.5
H42A C42 H42C 109.5
H42B C42 H42C 109.5
C41 C43 H43A 109.2
C41 C43 H43B 109.2
C41 C43 C44 112.0(5)
H43A C43 H43B 107.9
C44 C43 H43A 109.2
C44 C43 H43B 109.2
C43 C44 H44A 108.1
C43 C44 H44B 108.1
H44A C44 H44B 107.3
C45 C44 C43 116.6(5)
C45 C44 H44A 108.1
C45 C44 H44B 108.1
O7 C45 C44 111.2(4)
O7 C45 C46 106.7(3)
O7 C45 C54 108.9(3)
C44 C45 C46 109.0(4)
C44 C45 C54 108.8(4)
C54 C45 C46 112.3(3)
C45 C46 H46 106.0
C47 C46 C45 110.7(4)
C47 C46 H46 106.0
C50 C46 C45 117.1(4)
C50 C46 H46 106.0
C50 C46 C47 110.2(4)
O8 C47 C46 113.0(4)
O8 C47 H47 108.4
O8 C47 C48 107.4(4)
C46 C47 H47 108.4
C48 C47 C46 110.9(4)
C48 C47 H47 108.4
C49 C48 C47 176.2(7)
C48 C49 H49 180.0
C46 C50 H50A 109.1
C46 C50 H50B 109.1
H50A C50 H50B 107.8
C51 C50 C46 112.5(4)
C51 C50 H50A 109.1
C51 C50 H50B 109.1
C50 C51 H51A 109.0
C50 C51 H51B 109.0
H51A C51 H51B 107.8
C52 C51 C50 113.0(4)
C52 C51 H51A 109.0
C52 C51 H51B 109.0
C51 C52 H52 107.1
C51 C52 C53 114.4(4)
C51 C52 C56 117.8(4)
C53 C52 H52 107.1
C56 C52 H52 107.1
C56 C52 C53 102.9(3)
C52 C53 H53 108.7
C54 C53 C52 115.2(4)
C54 C53 H53 108.7
C55 C53 C52 101.4(3)
C55 C53 H53 108.7
C55 C53 C54 113.8(3)
C45 C54 H54A 108.6
C45 C54 H54B 108.6
C53 C54 C45 114.6(3)
C53 C54 H54A 108.6
C53 C54 H54B 108.6
H54A C54 H54B 107.6
O9 C55 O10 121.6(4)
O9 C55 C53 128.3(4)
O10 C55 C53 110.1(4)
O10 C56 C52 101.9(3)
O10 C56 C57 105.7(3)
O10 C56 C58 106.9(4)
C57 C56 C52 113.3(4)
C58 C56 C52 115.5(4)
C58 C56 C57 112.3(4)
C56 C57 H57A 109.5
C56 C57 H57B 109.5
C56 C57 H57C 109.5
H57A C57 H57B 109.5
H57A C57 H57C 109.5
H57B C57 H57C 109.5
C56 C58 H58A 109.5
C56 C58 H58B 109.5
C56 C58 H58C 109.5
H58A C58 H58B 109.5
H58A C58 H58C 109.5
H58B C58 H58C 109.5

loop_
_geom_bond_atom_site_label_1
_geom_bond_atom_site_label_2
_geom_bond_distance
F1 C4 1.345(8)
O1 C7 1.401(9)
O1 C8 1.402(8)
O2 H2 0.8400
O2 C16 1.442(5)
O3 H3 0.8400
O3 C18 1.397(6)
O4 C26 1.200(6)
O5 C26 1.345(6)
O5 C27 1.490(6)
C1 C2 1.394(9)
C1 C6 1.393(10)
C1 C7 1.506(10)
C2 H2A 0.9500
C2 C3 1.361(10)
C3 H3A 0.9500
C3 C4 1.350(10)
C4 C5 1.365(11)
C5 H5 0.9500
C5 C6 1.357(11)
C6 H6 0.9500
C7 H7A 0.9900
C7 H7B 0.9900
C8 H8A 0.9900
C8 H8B 0.9900
C8 C9 1.499(12)
C9 H9 1.0000
C9 C10 1.526(10)
C9 C11 1.499(11)
C10 H10A 0.9800
C10 H10B 0.9800
C10 H10C 0.9800
C11 H11 0.9500
C11 C12 1.326(10)
C12 C13 1.480(11)
C12 C14 1.513(9)
C13 H13A 0.9800
C13 H13B 0.9800
C13 H13C 0.9800
C14 H14A 0.9900
C14 H14B 0.9900
C14 C15 1.560(7)
C15 H15A 0.9900
C15 H15B 0.9900
C15 C16 1.508(7)
C16 C17 1.566(6)
C16 C25 1.535(6)
C17 H17 1.0000
C17 C18 1.548(6)
C17 C21 1.539(7)
C18 H18 1.0000
C18 C19 1.477(7)
C19 C20 1.164(7)
C20 H20 0.9500
C21 H21A 0.9900
C21 H21B 0.9900
C21 C22 1.529(8)
C22 H22A 0.9900
C22 H22B 0.9900
C22 C23 1.533(7)
C23 H23 1.0000
C23 C24 1.498(7)
C23 C27 1.530(7)
C24 H24 1.0000
C24 C25 1.526(6)
C24 C26 1.522(6)
C25 H25A 0.9900
C25 H25B 0.9900
C27 C28 1.479(8)
C27 C29 1.524(8)
C28 H28A 0.9800
C28 H28B 0.9800
C28 H28C 0.9800
C29 H29A 0.9800
C29 H29B 0.9800
C29 H29C 0.9800
F2 C33 1.374(11)
O6 C36 1.377(11)
O6 C37 1.428(12)
O7 H7 0.8400
O7 C45 1.443(5)
O8 H8 0.8400
O8 C47 1.440(6)
O9 C55 1.196(5)
O10 C55 1.350(6)
O10 C56 1.505(5)
C30 C31 1.323(12)
C30 C35 1.422(15)
C30 C36 1.458(14)
C31 H31 0.9500
C31 C32 1.358(15)
C32 H32 0.9500
C32 C33 1.288(13)
C33 C34 1.399(14)
C34 H34 0.9500
C34 C35 1.395(15)
C35 H35 0.9500
C36 H36A 0.9900
C36 H36B 0.9900
C37 H37A 0.9900
C37 H37B 0.9900
C37 C38 1.512(14)
C38 H38 1.0000
C38 C39 1.503(14)
C38 C40 1.557(14)
C39 H39A 0.9800
C39 H39B 0.9800
C39 H39C 0.9800
C40 H40 0.9500
C40 C41 1.287(11)
C41 C42 1.499(11)
C41 C43 1.514(9)
C42 H42A 0.9800
C42 H42B 0.9800
C42 H42C 0.9800
C43 H43A 0.9900
C43 H43B 0.9900
C43 C44 1.534(8)
C44 H44A 0.9900
C44 H44B 0.9900
C44 C45 1.526(7)
C45 C46 1.566(6)
C45 C54 1.539(6)
C46 H46 1.0000
C46 C47 1.549(6)
C46 C50 1.540(6)
C47 H47 1.0000
C47 C48 1.469(7)
C48 C49 1.152(8)
C49 H49 0.9500
C50 H50A 0.9900
C50 H50B 0.9900
C50 C51 1.537(6)
C51 H51A 0.9900
C51 H51B 0.9900
C51 C52 1.513(6)
C52 H52 1.0000
C52 C53 1.543(6)
C52 C56 1.522(6)
C53 H53 1.0000
C53 C54 1.525(6)
C53 C55 1.509(6)
C54 H54A 0.9900
C54 H54B 0.9900
C56 C57 1.520(7)
C56 C58 1.507(7)
C57 H57A 0.9800
C57 H57B 0.9800
C57 H57C 0.9800
C58 H58A 0.9800
C58 H58B 0.9800
C58 H58C 0.9800

loop_
_geom_torsion_atom_site_label_1
_geom_torsion_atom_site_label_2
_geom_torsion_atom_site_label_3
_geom_torsion_atom_site_label_4
_geom_torsion
F1 C4 C5 C6 178.4(6)
O1 C8 C9 C10 169.9(6)
O1 C8 C9 C11 -63.5(8)
O2 C16 C17 C18 39.0(5)
O2 C16 C17 C21 -89.1(5)
O2 C16 C25 C24 164.2(4)
C1 C2 C3 C4 -0.6(12)
C2 C1 C6 C5 1.9(10)
C2 C1 C7 O1 -5.8(10)
C2 C3 C4 F1 -177.6(7)
C2 C3 C4 C5 1.7(11)
C3 C4 C5 C6 -0.9(11)
C4 C5 C6 C1 -0.9(10)
C6 C1 C2 C3 -1.1(10)
C6 C1 C7 O1 173.8(5)
C7 O1 C8 C9 -178.8(6)
C7 C1 C2 C3 178.5(7)
C7 C1 C6 C5 -177.8(7)
C8 O1 C7 C1 -171.3(6)
C8 C9 C11 C12 131.4(8)
C9 C11 C12 C13 176.4(7)
C9 C11 C12 C14 -5.0(11)
C10 C9 C11 C12 -105.8(9)
C11 C12 C14 C15 -80.7(7)
C12 C14 C15 C16 168.0(5)
C13 C12 C14 C15 98.0(7)
C14 C15 C16 O2 55.3(5)
C14 C15 C16 C17 171.8(4)
C14 C15 C16 C25 -64.1(5)
C15 C16 C17 C18 -79.2(5)
C15 C16 C17 C21 152.8(4)
C15 C16 C25 C24 -75.7(5)
C16 C17 C18 O3 -74.7(5)
C16 C17 C18 C19 166.3(4)
C16 C17 C21 C22 -86.7(5)
C17 C16 C25 C24 46.6(5)
C17 C21 C22 C23 74.5(6)
C18 C17 C21 C22 144.9(4)
C21 C17 C18 O3 57.2(5)
C21 C17 C18 C19 -61.8(6)
C21 C22 C23 C24 -52.5(6)
C21 C22 C23 C27 -174.2(4)
C22 C23 C24 C25 71.1(6)
C22 C23 C24 C26 -163.1(4)
C22 C23 C27 O5 160.1(4)
C22 C23 C27 C28 -84.7(6)
C22 C23 C27 C29 45.3(7)
C23 C24 C25 C16 -92.9(5)
C23 C24 C26 O4 -157.8(6)
C23 C24 C26 O5 22.9(5)
C24 C23 C27 O5 33.1(5)
C24 C23 C27 C28 148.3(5)
C24 C23 C27 C29 -81.7(5)
C25 C16 C17 C18 157.4(4)
C25 C16 C17 C21 29.3(5)
C25 C24 C26 O4 -30.8(8)
C25 C24 C26 O5 149.9(4)
C26 O5 C27 C23 -19.8(5)
C26 O5 C27 C28 -140.4(5)
C26 O5 C27 C29 100.6(5)
C26 C24 C25 C16 148.0(4)
C27 O5 C26 O4 179.0(5)
C27 O5 C26 C24 -1.7(6)
C27 C23 C24 C25 -159.9(4)
C27 C23 C24 C26 -34.0(5)
F2 C33 C34 C35 179.7(10)
O6 C37 C38 C39 51.0(13)
O6 C37 C38 C40 171.0(8)
O7 C45 C46 C47 45.0(5)
O7 C45 C46 C50 -82.4(4)
O7 C45 C54 C53 159.2(4)
C30 C31 C32 C33 8(2)
C31 C30 C35 C34 4.8(16)
C31 C30 C36 O6 157.3(11)
C31 C32 C33 F2 177.7(12)
C31 C32 C33 C34 -5(2)
C32 C33 C34 C35 2.1(18)
C33 C34 C35 C30 -2.1(17)
C35 C30 C31 C32 -7.9(19)
C35 C30 C36 O6 -21.0(15)
C36 O6 C37 C38 177.3(9)
C36 C30 C31 C32 173.8(13)
C36 C30 C35 C34 -176.8(11)
C37 O6 C36 C30 166.4(9)
C37 C38 C40 C41 117.1(11)
C38 C40 C41 C42 176.7(9)
C38 C40 C41 C43 0.7(15)
C39 C38 C40 C41 -121.1(12)
C40 C41 C43 C44 90.5(9)
C41 C43 C44 C45 157.6(5)
C42 C41 C43 C44 -85.8(9)
C43 C44 C45 O7 48.6(6)
C43 C44 C45 C46 166.0(4)
C43 C44 C45 C54 -71.3(5)
C44 C45 C46 C47 -75.2(5)
C44 C45 C46 C50 157.4(4)
C44 C45 C54 C53 -79.5(5)
C45 C46 C47 O8 -79.0(5)
C45 C46 C47 C48 160.3(4)
C45 C46 C50 C51 -90.2(5)
C46 C45 C54 C53 41.2(5)
C46 C50 C51 C52 74.6(5)
C47 C46 C50 C51 142.1(4)
C50 C46 C47 O8 52.1(5)
C50 C46 C47 C48 -68.6(5)
C50 C51 C52 C53 -54.9(5)
C50 C51 C52 C56 -175.9(4)
C51 C52 C53 C54 73.5(5)
C51 C52 C53 C55 -163.2(4)
C51 C52 C56 O10 161.1(4)
C51 C52 C56 C57 -85.8(5)
C51 C52 C56 C58 45.7(6)
C52 C53 C54 C45 -90.5(5)
C52 C53 C55 O9 -157.8(5)
C52 C53 C55 O10 21.9(4)
C53 C52 C56 O10 34.3(4)
C53 C52 C56 C57 147.3(4)
C53 C52 C56 C58 -81.1(5)
C54 C45 C46 C47 164.2(4)
C54 C45 C46 C50 36.8(5)
C54 C53 C55 O9 -33.6(7)
C54 C53 C55 O10 146.1(4)
C55 O10 C56 C52 -22.1(4)
C55 O10 C56 C57 -140.7(4)
C55 O10 C56 C58 99.4(4)
C55 C53 C54 C45 153.1(4)
C56 O10 C55 O9 179.6(4)
C56 O10 C55 C53 -0.1(5)
C56 C52 C53 C54 -157.6(3)
C56 C52 C53 C55 -34.2(4)
